data_7218622
loop_
_publ_author_name
'Vidal-Ferran, Anton'
'Fern\'andez-P\'erez, H\'ector'
'Etayo, Pablo'
'N\'u\~nez-Rico, Jos\'e Luis'
'Bugga, Balakrishna'

_publ_section_title
;
 Ring-opening of Enantiomerically Pure Oxa-containing Heterocycles with
 Phosphorus Nucleophiles
;
_journal_name_full 'RSC Adv.'
_journal_paper_doi 10.1039/C4RA10432C
_journal_year 2014
_chemical_absolute_configuration ad
_chemical_formula_sum 'C40 H50 B O2 P'
_chemical_formula_weight 604.58
_chemical_name_systematic
;
?
;
_space_group_IT_number 4
_symmetry_cell_setting monoclinic
_symmetry_space_group_name_Hall 'P 2yb'
_symmetry_space_group_name_H-M 'P 1 21 1'
_atom_sites_solution_hydrogens geom
_atom_sites_solution_primary direct
_atom_sites_solution_secondary difmap
_audit_creation_method SHELXL-97
_cell_angle_alpha 90.00
_cell_angle_beta 106.664(2)
_cell_angle_gamma 90.00
_cell_formula_units_Z 2
_cell_length_a 9.6592(6)
_cell_length_b 12.9354(11)
_cell_length_c 14.2059(9)
_cell_measurement_reflns_used 9919
_cell_measurement_temperature 100(2)
_cell_measurement_theta_max 36.34
_cell_measurement_theta_min 2.17
_cell_volume 1700.4(2)
_computing_cell_refinement 'Bruker APEX2 v2009.1-0'
_computing_data_collection 'Bruker APEX2 v2009.1-0'
_computing_data_reduction 'Bruker SAINT V7.60A'
_computing_molecular_graphics 'Bruker SHELXTL'
_computing_publication_material 'Bruker SHELXTL'
_computing_structure_refinement 'SHELXL-97 (Sheldrick, 2008)'
_computing_structure_solution 'SHELXS-97 (Sheldrick, 2008)'
_diffrn_ambient_temperature 100(2)
_diffrn_detector_area_resol_mean 512
_diffrn_detector_type '4K CCD area detector APEX II'
_diffrn_measured_fraction_theta_full 0.948
_diffrn_measured_fraction_theta_max 0.948
_diffrn_measurement_device_type 'Kappa 4-axis goniometer bruker-nonius'
_diffrn_measurement_method
;
Fullsphere data collection, phi and omega scans
;
_diffrn_measurement_specimen_support 'magnetic support whith 10 micron nylon fiber cryoloop'
_diffrn_radiation_monochromator 'Multilayer Montel 200 mirrors'
_diffrn_radiation_type MoK\a
_diffrn_radiation_wavelength 0.71073
_diffrn_reflns_av_R_equivalents 0.0278
_diffrn_reflns_av_sigmaI/netI 0.0426
_diffrn_reflns_limit_h_max 14
_diffrn_reflns_limit_h_min -16
_diffrn_reflns_limit_k_max 21
_diffrn_reflns_limit_k_min -20
_diffrn_reflns_limit_l_max 20
_diffrn_reflns_limit_l_min -23
_diffrn_reflns_number 23001
_diffrn_reflns_theta_full 36.35
_diffrn_reflns_theta_max 36.35
_diffrn_reflns_theta_min 2.28
_diffrn_source 'rotating anode X-ray tube'
_diffrn_source_current 70
_diffrn_source_power 50
_diffrn_source_size '3 mm x 0.3 mm fine focus'
_diffrn_source_type 'Bruker-Nonius FR 591'
_exptl_absorpt_coefficient_mu 0.114
_exptl_absorpt_correction_T_max 1.0
_exptl_absorpt_correction_T_min 0.95
_exptl_absorpt_correction_type empirical
_exptl_absorpt_process_details
;
SADABS Version 2008/1 Bruker-Nonius
Blessing, Acta Cryst. (1995) A51 33-38
;
_exptl_crystal_colour colourless
_exptl_crystal_density_diffrn 1.181
_exptl_crystal_density_method 'not measured'
_exptl_crystal_description plate
_exptl_crystal_F_000 652
_exptl_crystal_size_max 0.60
_exptl_crystal_size_mid 0.30
_exptl_crystal_size_min 0.10
_refine_diff_density_max 0.857
_refine_diff_density_min -0.806
_refine_diff_density_rms 0.067
_refine_ls_abs_structure_details 'Flack H D (1983), Acta Cryst. A39, 876-881'
_refine_ls_abs_structure_Flack -0.04(5)
_refine_ls_extinction_method none
_refine_ls_goodness_of_fit_ref 1.056
_refine_ls_hydrogen_treatment noref
_refine_ls_matrix_type full
_refine_ls_number_parameters 399
_refine_ls_number_reflns 12939
_refine_ls_number_restraints 1
_refine_ls_restrained_S_all 1.056
_refine_ls_R_factor_all 0.0575
_refine_ls_R_factor_gt 0.0552
_refine_ls_shift/su_max 0.001
_refine_ls_shift/su_mean 0.000
_refine_ls_structure_factor_coef Fsqd
_refine_ls_weighting_details 'calc w=1/[\s^2^(Fo^2^)+(0.0987P)^2^+0.2847P] where P=(Fo^2^+2Fc^2^)/3'
_refine_ls_weighting_scheme calc
_refine_ls_wR_factor_gt 0.1408
_refine_ls_wR_factor_ref 0.1435
_reflns_number_gt 12301
_reflns_number_total 12939
_reflns_threshold_expression >2sigma(I)
_cod_data_source_file c4ra10432c2.cif
_cod_data_source_block 03_pe13f178_0m
_cod_depositor_comments
;
The following automatic conversions were performed:
'_diffrn_measurement_specimen_suppport' tag replaced with
'_diffrn_measurement_specimen_support'.

Automatic conversion script
Id: cif_correct_tags 1440 2010-10-19 06:21:57Z saulius 

The following automatic conversions were performed:

'_symmetry_cell_setting' value 'Monoclinic' changed to 'monoclinic'
according to
/usr/data/users/saulius/crontab/automatic-downloads/rss-feeds/RSC/lib/dictionaries/cif_core.dic
dictionary named 'cif_core.dic' version 2.4.2 from 2011-04-26.

Automatic conversion script
Id: cif_fix_values 2827 2014-09-09 07:05:25Z andrius 
;
_cod_original_sg_symbol_H-M P2(1)
_cod_database_code 7218622

loop_
_symmetry_equiv_pos_as_xyz
'x, y, z'
'-x, y+1/2, -z'

loop_
_atom_site_label
_atom_site_type_symbol
_atom_site_fract_x
_atom_site_fract_y
_atom_site_fract_z
_atom_site_U_iso_or_equiv
_atom_site_adp_type
_atom_site_occupancy
_atom_site_symmetry_multiplicity
_atom_site_calc_flag
_atom_site_refinement_flags
B1 B 0.34509(17) 1.21204(13) 0.12923(13) 0.0171(3) Uani 1 1 d .
H1A H 0.3861 1.2138 0.0736 0.026 Uiso 1 1 calc R
H1B H 0.4235 1.2101 0.1909 0.026 Uiso 1 1 calc R
H1C H 0.2862 1.2740 0.1280 0.026 Uiso 1 1 calc R
C1 C 0.34330(13) 0.97713(10) 0.12601(9) 0.01178(19) Uani 1 1 d .
H1 H 0.4310 0.9909 0.1823 0.014 Uiso 1 1 calc R
C2 C 0.28670(13) 0.87150(10) 0.14876(10) 0.0148(2) Uani 1 1 d .
H2A H 0.2521 0.8773 0.2077 0.018 Uiso 1 1 calc R
H2B H 0.2044 0.8497 0.0929 0.018 Uiso 1 1 calc R
C3 C 0.40739(15) 0.79068(11) 0.16672(10) 0.0161(2) Uani 1 1 d .
H3A H 0.4852 0.8096 0.2265 0.019 Uiso 1 1 calc R
H3B H 0.3686 0.7225 0.1783 0.019 Uiso 1 1 calc R
C4 C 0.47081(18) 0.78224(12) 0.07993(11) 0.0206(3) Uani 1 1 d .
H4A H 0.5540 0.7341 0.0971 0.025 Uiso 1 1 calc R
H4B H 0.3969 0.7535 0.0225 0.025 Uiso 1 1 calc R
C5 C 0.52050(17) 0.88750(13) 0.05276(12) 0.0207(3) Uani 1 1 d .
H5A H 0.5518 0.8804 -0.0075 0.025 Uiso 1 1 calc R
H5B H 0.6045 0.9114 0.1064 0.025 Uiso 1 1 calc R
C6 C 0.39973(15) 0.96820(11) 0.03530(10) 0.0167(2) Uani 1 1 d .
H6A H 0.3195 0.9481 -0.0226 0.020 Uiso 1 1 calc R
H6B H 0.4369 1.0361 0.0215 0.020 Uiso 1 1 calc R
C7 C 0.07027(12) 1.09381(11) 0.01017(8) 0.01317(19) Uani 1 1 d .
H7 H 0.0062 1.1495 0.0231 0.016 Uiso 1 1 calc R
C8 C -0.02370(15) 0.99587(11) -0.00848(10) 0.0186(3) Uani 1 1 d .
H8A H 0.0290 0.9387 -0.0294 0.022 Uiso 1 1 calc R
H8B H -0.0452 0.9747 0.0528 0.022 Uiso 1 1 calc R
C9 C -0.16515(17) 1.01760(14) -0.08879(12) 0.0265(3) Uani 1 1 d .
H9A H -0.2249 0.9541 -0.1015 0.032 Uiso 1 1 calc R
H9B H -0.2200 1.0719 -0.0659 0.032 Uiso 1 1 calc R
C10 C -0.1359(2) 1.05271(15) -0.18383(12) 0.0286(4) Uani 1 1 d .
H10A H -0.2285 1.0707 -0.2327 0.034 Uiso 1 1 calc R
H10B H -0.0915 0.9952 -0.2109 0.034 Uiso 1 1 calc R
C11 C -0.03502(17) 1.14656(14) -0.16673(11) 0.0235(3) Uani 1 1 d .
H11A H -0.0857 1.2070 -0.1495 0.028 Uiso 1 1 calc R
H11B H -0.0110 1.1629 -0.2283 0.028 Uiso 1 1 calc R
C12 C 0.10549(16) 1.12746(14) -0.08417(10) 0.0205(3) Uani 1 1 d .
H12A H 0.1628 1.0730 -0.1046 0.025 Uiso 1 1 calc R
H12B H 0.1639 1.1916 -0.0715 0.025 Uiso 1 1 calc R
C14 C 0.14836(11) 1.07579(9) 0.22396(8) 0.00997(18) Uani 1 1 d .
H14 H 0.1176 1.0019 0.2228 0.012 Uiso 1 1 calc R
C15 C 0.01260(12) 1.14006(10) 0.21298(8) 0.01080(18) Uani 1 1 d .
C16 C -0.11789(12) 1.08883(12) 0.20459(10) 0.0160(2) Uani 1 1 d .
H16 H -0.1193 1.0155 0.2069 0.019 Uiso 1 1 calc R
C17 C -0.24635(14) 1.14382(13) 0.19283(12) 0.0197(3) Uani 1 1 d .
H17 H -0.3340 1.1077 0.1871 0.024 Uiso 1 1 calc R
C18 C -0.24619(14) 1.25106(13) 0.18951(10) 0.0180(2) Uani 1 1 d .
H18 H -0.3333 1.2886 0.1818 0.022 Uiso 1 1 calc R
C19 C -0.11721(14) 1.30292(11) 0.19759(10) 0.0166(2) Uani 1 1 d .
H19 H -0.1165 1.3763 0.1954 0.020 Uiso 1 1 calc R
C20 C 0.01133(13) 1.24835(11) 0.20882(9) 0.0139(2) Uani 1 1 d .
H20 H 0.0984 1.2849 0.2137 0.017 Uiso 1 1 calc R
C21 C 0.26760(11) 1.09117(11) 0.32301(8) 0.01113(17) Uani 1 1 d .
H21 H 0.3563 1.0534 0.3195 0.013 Uiso 1 1 calc R
C22 C 0.22226(13) 1.04929(10) 0.41007(9) 0.0129(2) Uani 1 1 d .
H22A H 0.2810 1.0810 0.4721 0.015 Uiso 1 1 calc R
H22B H 0.1191 1.0646 0.4021 0.015 Uiso 1 1 calc R
C23 C 0.20561(12) 0.88127(10) 0.48554(8) 0.01184(19) Uani 1 1 d .
C24 C 0.04077(13) 0.86852(11) 0.45814(9) 0.0135(2) Uani 1 1 d .
C25 C -0.03573(14) 0.85955(11) 0.35851(9) 0.0159(2) Uani 1 1 d .
H25 H 0.0127 0.8701 0.3098 0.019 Uiso 1 1 calc R
C26 C -0.18252(15) 0.83518(13) 0.33035(11) 0.0207(3) Uani 1 1 d .
H26 H -0.2340 0.8309 0.2626 0.025 Uiso 1 1 calc R
C27 C -0.25372(15) 0.81717(14) 0.40074(12) 0.0230(3) Uani 1 1 d .
H27 H -0.3533 0.7993 0.3812 0.028 Uiso 1 1 calc R
C28 C -0.17924(15) 0.82522(14) 0.49983(12) 0.0213(3) Uani 1 1 d .
H28 H -0.2278 0.8132 0.5483 0.026 Uiso 1 1 calc R
C29 C -0.03239(14) 0.85118(13) 0.52809(10) 0.0177(2) Uani 1 1 d .
H29 H 0.0181 0.8571 0.5959 0.021 Uiso 1 1 calc R
C30 C 0.27238(13) 0.93066(10) 0.58681(9) 0.0132(2) Uani 1 1 d .
C31 C 0.20369(16) 1.01073(12) 0.62198(10) 0.0176(2) Uani 1 1 d .
H31 H 0.1109 1.0335 0.5841 0.021 Uiso 1 1 calc R
C32 C 0.27000(19) 1.05770(13) 0.71230(10) 0.0219(3) Uani 1 1 d .
H32 H 0.2220 1.1118 0.7356 0.026 Uiso 1 1 calc R
C33 C 0.4064(2) 1.02525(13) 0.76816(10) 0.0238(3) Uani 1 1 d .
H33 H 0.4511 1.0564 0.8300 0.029 Uiso 1 1 calc R
C34 C 0.47619(17) 0.94746(13) 0.73307(11) 0.0227(3) Uani 1 1 d .
H34 H 0.5696 0.9257 0.7707 0.027 Uiso 1 1 calc R
C35 C 0.41074(14) 0.90045(11) 0.64282(10) 0.0169(2) Uani 1 1 d .
H35 H 0.4604 0.8476 0.6192 0.020 Uiso 1 1 calc R
C36 C 0.26770(13) 0.77215(10) 0.48173(9) 0.0134(2) Uani 1 1 d .
C37 C 0.23747(17) 0.69428(12) 0.54159(11) 0.0199(2) Uani 1 1 d .
H37 H 0.1788 0.7095 0.5832 0.024 Uiso 1 1 calc R
C38 C 0.29251(18) 0.59501(14) 0.54065(12) 0.0246(3) Uani 1 1 d .
H38 H 0.2709 0.5429 0.5814 0.030 Uiso 1 1 calc R
C39 C 0.37913(17) 0.57151(12) 0.48029(12) 0.0221(3) Uani 1 1 d .
H39 H 0.4168 0.5037 0.4797 0.026 Uiso 1 1 calc R
C40 C 0.40996(15) 0.64855(12) 0.42076(11) 0.0194(2) Uani 1 1 d .
H40 H 0.4690 0.6333 0.3794 0.023 Uiso 1 1 calc R
C41 C 0.35425(14) 0.74845(12) 0.42161(10) 0.0162(2) Uani 1 1 d .
H41 H 0.3758 0.8004 0.3807 0.019 Uiso 1 1 calc R
O1 O 0.30391(10) 1.19719(8) 0.34307(7) 0.01479(17) Uani 1 1 d .
H1O H 0.3440 1.2199 0.3020 0.022 Uiso 1 1 calc R
O2 O 0.24588(10) 0.93999(8) 0.41116(6) 0.01297(16) Uani 1 1 d .
P1 P 0.22675(3) 1.09127(2) 0.11989(2) 0.00993(6) Uani 1 1 d .

loop_
_atom_site_aniso_label
_atom_site_aniso_U_11
_atom_site_aniso_U_22
_atom_site_aniso_U_33
_atom_site_aniso_U_23
_atom_site_aniso_U_13
_atom_site_aniso_U_12
B1 0.0184(5) 0.0147(6) 0.0204(6) -0.0010(5) 0.0091(5) -0.0029(5)
C1 0.0129(4) 0.0127(5) 0.0104(4) 0.0000(4) 0.0044(3) 0.0008(3)
C2 0.0151(4) 0.0124(5) 0.0175(5) 0.0030(4) 0.0054(4) 0.0022(4)
C3 0.0190(5) 0.0151(5) 0.0151(5) 0.0030(4) 0.0063(4) 0.0048(4)
C4 0.0282(6) 0.0180(6) 0.0187(6) 0.0017(5) 0.0115(5) 0.0077(5)
C5 0.0249(6) 0.0202(6) 0.0222(6) 0.0040(5) 0.0149(5) 0.0080(5)
C6 0.0221(5) 0.0171(5) 0.0141(5) 0.0025(4) 0.0102(4) 0.0051(4)
C7 0.0144(4) 0.0150(4) 0.0096(4) 0.0007(4) 0.0026(3) 0.0021(4)
C8 0.0204(5) 0.0169(6) 0.0138(5) -0.0008(4) -0.0025(4) -0.0013(4)
C9 0.0228(6) 0.0249(7) 0.0229(6) 0.0007(6) -0.0079(5) -0.0015(5)
C10 0.0332(7) 0.0291(8) 0.0153(5) -0.0033(6) -0.0063(5) 0.0102(6)
C11 0.0262(6) 0.0305(8) 0.0129(5) 0.0060(5) 0.0038(5) 0.0123(6)
C12 0.0206(5) 0.0305(7) 0.0109(5) 0.0071(5) 0.0054(4) 0.0077(5)
C14 0.0098(3) 0.0111(5) 0.0091(4) -0.0001(3) 0.0029(3) 0.0003(3)
C15 0.0106(4) 0.0136(5) 0.0087(4) 0.0001(4) 0.0037(3) 0.0004(3)
C16 0.0118(4) 0.0166(5) 0.0200(5) 0.0018(5) 0.0053(4) -0.0001(4)
C17 0.0115(4) 0.0225(6) 0.0260(6) 0.0020(5) 0.0069(4) 0.0015(4)
C18 0.0147(5) 0.0223(6) 0.0179(5) 0.0019(5) 0.0060(4) 0.0052(4)
C19 0.0181(5) 0.0158(5) 0.0158(5) 0.0004(4) 0.0049(4) 0.0047(4)
C20 0.0137(4) 0.0138(5) 0.0149(5) 0.0003(4) 0.0052(4) 0.0016(4)
C21 0.0115(3) 0.0125(4) 0.0093(4) 0.0000(4) 0.0029(3) -0.0007(4)
C22 0.0151(4) 0.0140(5) 0.0097(4) 0.0009(4) 0.0039(3) 0.0007(4)
C23 0.0134(4) 0.0145(5) 0.0081(4) 0.0010(4) 0.0038(3) 0.0010(4)
C24 0.0140(4) 0.0155(5) 0.0106(4) 0.0022(4) 0.0029(3) -0.0001(4)
C25 0.0160(4) 0.0189(5) 0.0115(4) 0.0019(4) 0.0019(4) -0.0027(4)
C26 0.0166(5) 0.0239(7) 0.0180(6) 0.0027(5) -0.0009(4) -0.0050(5)
C27 0.0155(5) 0.0251(7) 0.0265(7) 0.0051(6) 0.0029(5) -0.0045(5)
C28 0.0174(5) 0.0261(7) 0.0222(6) 0.0064(5) 0.0088(4) -0.0011(5)
C29 0.0155(4) 0.0239(6) 0.0143(5) 0.0041(5) 0.0050(4) 0.0001(4)
C30 0.0153(4) 0.0144(5) 0.0093(4) 0.0016(4) 0.0028(3) 0.0001(4)
C31 0.0225(5) 0.0196(6) 0.0118(5) 0.0006(4) 0.0065(4) 0.0020(5)
C32 0.0359(7) 0.0196(6) 0.0129(5) -0.0025(5) 0.0116(5) -0.0036(6)
C33 0.0372(7) 0.0206(6) 0.0112(5) -0.0007(5) 0.0030(5) -0.0105(6)
C34 0.0259(6) 0.0200(6) 0.0155(5) 0.0022(5) -0.0048(5) -0.0066(5)
C35 0.0169(5) 0.0166(5) 0.0140(5) 0.0018(4) -0.0008(4) -0.0006(4)
C36 0.0153(4) 0.0135(5) 0.0110(4) 0.0006(4) 0.0031(4) 0.0007(4)
C37 0.0276(6) 0.0151(5) 0.0199(6) 0.0025(5) 0.0117(5) 0.0021(5)
C38 0.0334(7) 0.0151(5) 0.0275(7) 0.0042(6) 0.0122(5) 0.0026(6)
C39 0.0249(6) 0.0159(6) 0.0244(6) -0.0021(5) 0.0056(5) 0.0036(4)
C40 0.0193(5) 0.0192(6) 0.0193(6) -0.0019(5) 0.0050(4) 0.0040(4)
C41 0.0162(4) 0.0181(5) 0.0145(5) 0.0010(4) 0.0047(4) 0.0030(4)
O1 0.0180(4) 0.0138(4) 0.0126(3) -0.0022(3) 0.0046(3) -0.0040(3)
O2 0.0171(3) 0.0131(4) 0.0099(3) 0.0020(3) 0.0057(3) 0.0012(3)
P1 0.01080(10) 0.01093(12) 0.00858(11) 0.00055(10) 0.00362(8) -0.00003(9)

loop_
_atom_type_symbol
_atom_type_description
_atom_type_scat_dispersion_real
_atom_type_scat_dispersion_imag
_atom_type_scat_source
C C 0.0033 0.0016 'International Tables Vol C Tables 4.2.6.8 and 6.1.1.4'
H H 0.0000 0.0000 'International Tables Vol C Tables 4.2.6.8 and 6.1.1.4'
B B 0.0013 0.0007 'International Tables Vol C Tables 4.2.6.8 and 6.1.1.4'
O O 0.0106 0.0060 'International Tables Vol C Tables 4.2.6.8 and 6.1.1.4'
P P 0.1023 0.0942 'International Tables Vol C Tables 4.2.6.8 and 6.1.1.4'

loop_
_geom_angle_atom_site_label_1
_geom_angle_atom_site_label_2
_geom_angle_atom_site_label_3
_geom_angle
C2 C1 C6 109.94(11)
C2 C1 P1 118.14(9)
C6 C1 P1 112.23(9)
C3 C2 C1 109.96(11)
C4 C3 C2 112.08(11)
C5 C4 C3 111.52(13)
C4 C5 C6 111.59(13)
C5 C6 C1 110.57(11)
C8 C7 C12 110.52(11)
C8 C7 P1 115.71(9)
C12 C7 P1 114.30(9)
C9 C8 C7 109.47(12)
C10 C9 C8 111.17(15)
C9 C10 C11 111.49(13)
C10 C11 C12 112.07(13)
C7 C12 C11 110.04(12)
C15 C14 C21 114.57(10)
C15 C14 P1 113.31(8)
C21 C14 P1 109.98(8)
C16 C15 C20 118.23(12)
C16 C15 C14 118.60(12)
C20 C15 C14 123.15(11)
C17 C16 C15 121.09(14)
C18 C17 C16 120.19(13)
C17 C18 C19 119.28(13)
C18 C19 C20 120.77(14)
C19 C20 C15 120.43(12)
O1 C21 C22 106.94(10)
O1 C21 C14 112.36(10)
C22 C21 C14 112.21(9)
O2 C22 C21 106.13(10)
O2 C23 C24 110.41(9)
O2 C23 C30 109.75(10)
C24 C23 C30 114.09(11)
O2 C23 C36 105.50(10)
C24 C23 C36 106.17(10)
C30 C23 C36 110.53(9)
C29 C24 C25 118.62(11)
C29 C24 C23 122.53(10)
C25 C24 C23 118.23(12)
C26 C25 C24 120.45(13)
C27 C26 C25 120.34(13)
C26 C27 C28 119.90(13)
C27 C28 C29 119.77(15)
C24 C29 C28 120.91(12)
C31 C30 C35 118.51(12)
C31 C30 C23 121.87(10)
C35 C30 C23 119.45(12)
C30 C31 C32 120.71(13)
C33 C32 C31 120.08(16)
C34 C33 C32 119.57(13)
C33 C34 C35 120.63(13)
C34 C35 C30 120.48(14)
C41 C36 C37 118.74(13)
C41 C36 C23 122.17(12)
C37 C36 C23 119.09(12)
C38 C37 C36 120.71(15)
C37 C38 C39 120.41(15)
C38 C39 C40 119.23(14)
C39 C40 C41 120.33(14)
C36 C41 C40 120.59(14)
C22 O2 C23 116.90(10)
C7 P1 C1 113.43(6)
C7 P1 C14 104.71(5)
C1 P1 C14 105.03(6)
C7 P1 B1 111.94(7)
C1 P1 B1 107.78(6)
C14 P1 B1 113.84(7)

loop_
_geom_bond_atom_site_label_1
_geom_bond_atom_site_label_2
_geom_bond_distance
B1 P1 1.9178(16)
C1 C2 1.5400(19)
C1 C6 1.5407(19)
C1 P1 1.8436(13)
C2 C3 1.5318(18)
C3 C4 1.530(2)
C4 C5 1.530(2)
C5 C6 1.532(2)
C7 C8 1.537(2)
C7 C12 1.537(2)
C7 P1 1.8342(10)
C8 C9 1.5340(18)
C9 C10 1.526(3)
C10 C11 1.532(3)
C11 C12 1.5381(19)
C14 C15 1.5224(16)
C14 C21 1.5545(14)
C14 P1 1.8551(12)
C15 C16 1.3985(17)
C15 C20 1.4020(18)
C16 C17 1.3981(19)
C17 C18 1.388(2)
C18 C19 1.390(2)
C19 C20 1.3970(18)
C21 O1 1.4240(17)
C21 C22 1.5249(17)
C22 O2 1.4315(17)
C23 O2 1.4424(16)
C23 C24 1.5358(17)
C23 C30 1.5368(17)
C23 C36 1.5406(19)
C24 C29 1.393(2)
C24 C25 1.4010(17)
C25 C26 1.3945(18)
C26 C27 1.386(2)
C27 C28 1.389(2)
C28 C29 1.3997(19)
C30 C31 1.397(2)
C30 C35 1.4007(17)
C31 C32 1.398(2)
C32 C33 1.394(2)
C33 C34 1.381(3)
C34 C35 1.3958(19)
C36 C41 1.390(2)
C36 C37 1.402(2)
C37 C38 1.391(2)
C38 C39 1.393(2)
C39 C40 1.393(2)
C40 C41 1.401(2)

loop_
_geom_torsion_atom_site_label_1
_geom_torsion_atom_site_label_2
_geom_torsion_atom_site_label_3
_geom_torsion_atom_site_label_4
_geom_torsion
C6 C1 C2 C3 58.39(13)
P1 C1 C2 C3 -171.03(9)
C1 C2 C3 C4 -56.36(15)
C2 C3 C4 C5 53.84(16)
C3 C4 C5 C6 -53.42(17)
C4 C5 C6 C1 56.11(16)
C2 C1 C6 C5 -58.59(14)
P1 C1 C6 C5 167.75(10)
C12 C7 C8 C9 -59.78(16)
P1 C7 C8 C9 168.31(11)
C7 C8 C9 C10 58.19(18)
C8 C9 C10 C11 -55.18(19)
C9 C10 C11 C12 53.46(19)
C8 C7 C12 C11 57.88(17)
P1 C7 C12 C11 -169.48(11)
C10 C11 C12 C7 -54.57(19)
C21 C14 C15 C16 -116.35(12)
P1 C14 C15 C16 116.33(11)
C21 C14 C15 C20 65.00(16)
P1 C14 C15 C20 -62.32(14)
C20 C15 C16 C17 -0.30(19)
C14 C15 C16 C17 -179.01(12)
C15 C16 C17 C18 -0.2(2)
C16 C17 C18 C19 0.3(2)
C17 C18 C19 C20 0.1(2)
C18 C19 C20 C15 -0.5(2)
C16 C15 C20 C19 0.64(19)
C14 C15 C20 C19 179.30(11)
C15 C14 C21 O1 -52.84(14)
P1 C14 C21 O1 76.16(11)
C15 C14 C21 C22 67.72(14)
P1 C14 C21 C22 -163.29(9)
O1 C21 C22 O2 -155.89(9)
C14 C21 C22 O2 80.47(12)
O2 C23 C24 C29 -155.42(13)
C30 C23 C24 C29 -31.27(19)
C36 C23 C24 C29 90.71(16)
O2 C23 C24 C25 33.76(17)
C30 C23 C24 C25 157.90(12)
C36 C23 C24 C25 -80.12(14)
C29 C24 C25 C26 0.9(2)
C23 C24 C25 C26 172.08(14)
C24 C25 C26 C27 -1.5(2)
C25 C26 C27 C28 1.2(3)
C26 C27 C28 C29 -0.2(3)
C25 C24 C29 C28 0.1(2)
C23 C24 C29 C28 -170.73(14)
C27 C28 C29 C24 -0.4(3)
O2 C23 C30 C31 86.32(15)
C24 C23 C30 C31 -38.18(18)
C36 C23 C30 C31 -157.73(13)
O2 C23 C30 C35 -88.82(14)
C24 C23 C30 C35 146.69(13)
C36 C23 C30 C35 27.14(17)
C35 C30 C31 C32 -1.7(2)
C23 C30 C31 C32 -176.87(14)
C30 C31 C32 C33 0.3(2)
C31 C32 C33 C34 0.9(2)
C32 C33 C34 C35 -0.7(2)
C33 C34 C35 C30 -0.7(2)
C31 C30 C35 C34 1.9(2)
C23 C30 C35 C34 177.18(13)
O2 C23 C36 C41 5.14(14)
C24 C23 C36 C41 122.34(12)
C30 C23 C36 C41 -113.44(13)
O2 C23 C36 C37 -175.60(11)
C24 C23 C36 C37 -58.39(14)
C30 C23 C36 C37 65.83(15)
C41 C36 C37 C38 -0.2(2)
C23 C36 C37 C38 -179.54(13)
C36 C37 C38 C39 0.2(2)
C37 C38 C39 C40 -0.1(2)
C38 C39 C40 C41 -0.1(2)
C37 C36 C41 C40 0.12(19)
C23 C36 C41 C40 179.39(11)
C39 C40 C41 C36 0.0(2)
C21 C22 O2 C23 -177.73(9)
C24 C23 O2 C22 75.81(13)
C30 C23 O2 C22 -50.79(13)
C36 C23 O2 C22 -169.89(9)
C8 C7 P1 C1 52.60(12)
C12 C7 P1 C1 -77.53(13)
C8 C7 P1 C14 -61.36(11)
C12 C7 P1 C14 168.52(11)
C8 C7 P1 B1 174.83(11)
C12 C7 P1 B1 44.71(13)
C2 C1 P1 C7 -72.08(11)
C6 C1 P1 C7 57.45(11)
C2 C1 P1 C14 41.69(10)
C6 C1 P1 C14 171.22(9)
C2 C1 P1 B1 163.40(10)
C6 C1 P1 B1 -67.07(10)
C15 C14 P1 C7 -40.73(10)
C21 C14 P1 C7 -170.40(9)
C15 C14 P1 C1 -160.48(8)
C21 C14 P1 C1 69.85(9)
C15 C14 P1 B1 81.86(10)
C21 C14 P1 B1 -47.82(11)
